data_7714337
loop_
_publ_author_name
'D\'iaz-Torres, Ra\'ul'
'G\'omez-Coca, Silvia'
'Ruiz, Eliseo'
'Harding, Phimphaka'
'Harding, David J.'

_publ_section_title
;
 Improving Spin Crossover Characteristics in Heteroleptic
 [FeIII(qsal-5-I)(qsal-5-OMe)]A Complexes
;
_journal_name_full 'Dalton Transactions'
_journal_paper_doi 10.1039/D3DT02503A
_journal_year 2023
_chemical_formula_moiety 'C33.185 H23.554 Fe I0.815 N4 O3.185, C N S, 0.75(C H4 O), 1.3[H2O]'
_chemical_formula_sum 'C34.94 H29.15 Fe I0.81 N5 O5.23 S'
_chemical_formula_weight 794.10
_space_group_crystal_system triclinic
_space_group_IT_number 2
_space_group_name_Hall '-P 1'
_space_group_name_H-M_alt 'P -1'
_atom_sites_solution_hydrogens geom
_atom_sites_solution_primary dual
_audit_creation_date 2023-09-20
_audit_creation_method
;
Olex2 1.5
(compiled 2023.08.24 svn.re1ec1418 for OlexSys, GUI svn.r6817)
;
_audit_update_record
;
2023-10-13 deposited with the CCDC.	2023-10-28 downloaded from the CCDC.
;
_cell_angle_alpha 66.070(3)
_cell_angle_beta 74.702(3)
_cell_angle_gamma 73.722(3)
_cell_formula_units_Z 2
_cell_length_a 10.7785(3)
_cell_length_b 12.6165(4)
_cell_length_c 13.9032(5)
_cell_measurement_reflns_used 12266
_cell_measurement_temperature 150.0(2)
_cell_measurement_theta_max 68.2530
_cell_measurement_theta_min 3.5050
_cell_volume 1634.39(10)
_computing_cell_refinement 'CrysAlisPro 1.171.40.76a (Rigaku OD, 2020)'
_computing_data_collection 'CrysAlisPro 1.171.40.76a (Rigaku OD, 2020)'
_computing_data_reduction 'CrysAlisPro 1.171.40.76a (Rigaku OD, 2020)'
_computing_molecular_graphics 'Olex2 1.5 (Dolomanov et al., 2009)'
_computing_publication_material 'Olex2 1.5 (Dolomanov et al., 2009)'
_computing_structure_refinement 'SHELXL 2018/3 (Sheldrick, 2015)'
_computing_structure_solution 'SHELXT  (Sheldrick, 2015)'
_diffrn_ambient_temperature 150.0(2)
_diffrn_detector_area_resol_mean 10.0000
_diffrn_detector_type HyPix3000
_diffrn_measured_fraction_theta_full 0.999
_diffrn_measured_fraction_theta_max 0.979
_diffrn_measurement_details
;
List of Runs (angles in degrees, time in seconds):

  # Type    Start    End  Width  t~exp~   \w     \q     \k     \f   Frames
#--------------------------------------------------------------------------
  1  \w    -62.00  23.00   0.50    0.50    --  -40.91  67.00-105.00  170
  2  \w   -105.00 -20.00   0.50    0.50    --  -40.91 -67.00 120.00  170
  3  \w    -23.00  62.00   0.50    0.50    --   40.91 -67.00 120.00  170
  4  \w     33.00 118.00   0.50    2.00    --   96.59 -67.00 120.00  170
  5  \w     76.00 157.00   0.50    2.00    --   96.59  67.00-105.00  162
  6  \w    -97.00 -14.00   0.50    0.50    --  -40.91 138.00-180.00  166
  7  \w   -114.00 -19.00   0.50    0.50    --  -40.91 -12.00 -30.00  190
  8  \w    -97.00 -14.00   0.50    0.50    --  -40.91 138.00-120.00  166
  9  \w   -104.00 -25.00   0.50    0.50    --  -40.91 -50.00  30.00  158
 10  \w   -114.00 -19.00   0.50    0.50    --  -40.91 -12.00  60.00  190
 11  \w    -24.00  67.00   0.50    0.50    --   40.91 -77.00   0.00  182
 12  \w     15.00  42.00   0.50    0.50    --   40.91  81.00  88.79   54
 13  \w     15.00  42.00   0.50    0.50    --   40.91  77.00 138.74   54
 14  \w     29.00 105.00   0.50    0.50    --   40.91  37.00  30.00  152
 15  \w     15.00  42.00   0.50    0.50    --   40.91  82.00 103.67   54
 16  \w     16.00  42.00   0.50    0.50    --   40.91  80.00 -34.40   52
 17  \w     16.00  42.00   0.50    0.50    --   40.91  79.00  53.38   52
 18  \w     25.00 104.00   0.50    0.50    --   40.91  50.00 -30.00  158
 19  \w     20.00 105.00   0.50    0.50    --   40.91  67.00-105.00  170
 20  \w     16.00  42.00   0.50    0.50    --   40.91  78.00-167.82   52
 21  \w     15.00  42.00   0.50    0.50    --   40.91  82.00 148.89   54
 22  \w     34.00 113.00   0.50    2.00    --   96.59 -50.00 -90.00  158
 23  \w     32.00 109.00   0.50    2.00    --   96.59-117.00 120.00  154
 24  \w     81.00 157.00   0.50    2.00    --   96.59  50.00  90.00  152
 25  \w     34.00 110.00   0.50    2.00    --   96.59 -42.00 120.00  152
 26  \w     27.00 105.00   0.50    2.00    --   96.59 -96.00 120.00  156
 27  \w     32.00 109.00   0.50    2.00    --   96.59-117.00-150.00  154
 28  \w     33.00 126.00   0.50    2.00    --   96.59-144.00-180.00  186
 29  \w     32.00 109.00   0.50    2.00    --   96.59-117.00  90.00  154
 30  \w     81.00 157.00   0.50    2.00    --   96.59  50.00-150.00  152
 31  \w     33.00 126.00   0.50    2.00    --   96.59-144.00 -60.00  186
 32  \w     31.00 106.00   0.50    2.00    --   96.59 -33.00-180.00  150
 33  \w     83.00 157.00   0.50    2.00    --   96.59  17.00 -60.00  148
 34  \w     26.00 110.00   0.50    2.00    --   96.59 -17.00  60.00  168
 35  \w     31.00 106.00   0.50    2.00    --   96.59 -33.00  60.00  150
 36  \w     87.00 157.00   0.50    2.00    --   96.59  33.00 -30.00  140
 37  \w     31.00 106.00   0.50    2.00    --   96.59 -33.00 -30.00  150
 38  \w     33.00 126.00   0.50    2.00    --   96.59-144.00  90.00  186
 39  \w     32.00 109.00   0.50    2.00    --   96.59-117.00 -60.00  154
 40  \w     88.00 157.00   0.50    2.00    --   96.59  25.00   0.00  138
 41  \w     22.00 127.00   0.50    2.00    --   96.59  -8.00 -60.00  210
 42  \w     27.00 105.00   0.50    2.00    --   96.59 -96.00 -60.00  156
 43  \w     31.00 106.00   0.50    2.00    --   96.59 -33.00 -90.00  150
 44  \w     33.00 118.00   0.50    2.00    --   96.59 -68.00 -90.00  170
 45  \w   -104.00 -21.00   0.50    0.50    --  -40.91 -63.00 -30.00  166
 46  \w   -104.00 -21.00   0.50    0.50    --  -40.91 -63.00-180.00  166
 47  \w   -104.00 -21.00   0.50    0.50    --  -40.91 -63.00 -90.00  166
 48  \w    -63.00  32.00   0.50    0.50    --  -40.91  12.00  90.00  190
 49  \w    -61.00  23.00   0.50    0.50    --  -40.91  63.00 120.00  168
 50  \w    -41.00 -15.00   0.50    0.50    --  -40.91 -77.00 -50.36   52
 51  \w     15.00  42.00   0.50    0.50    --   40.91  82.00-155.71   54
 52  \w     25.00 104.00   0.50    0.50    --   40.91  50.00 150.00  158
 53  \w     15.00  42.00   0.50    0.50    --   40.91  81.00  11.06   54
 54  \w     16.00  42.00   0.50    0.50    --   40.91  79.00  42.94   52
 55  \w     16.00  42.00   0.50    0.50    --   40.91  78.00-113.30   52
 56  \w     16.00  42.00   0.50    0.50    --   40.91  80.00-106.05   52
 57  \w     29.00 105.00   0.50    0.50    --   40.91  37.00 -90.00  152
 58  \w     16.00  42.00   0.50    0.50    --   40.91  80.00  73.64   52
 59  \w     15.00  42.00   0.50    0.50    --   40.91  81.00 -72.53   54
 60  \w     87.00 157.00   0.50    2.00    --   96.59  33.00  60.00  140
 61  \w     88.00 157.00   0.50    2.00    --   96.59  25.00 150.00  138
;
_diffrn_measurement_device 'four-circle diffractometer'
_diffrn_measurement_device_type 'SuperNova, Single source at offset/far, HyPix3000'
_diffrn_measurement_method '\w scans'
_diffrn_radiation_type CuK\a
_diffrn_radiation_wavelength 1.54184
_diffrn_reflns_av_R_equivalents 0.0836
_diffrn_reflns_av_unetI/netI 0.0432
_diffrn_reflns_Laue_measured_fraction_full 0.999
_diffrn_reflns_Laue_measured_fraction_max 0.979
_diffrn_reflns_limit_h_max 12
_diffrn_reflns_limit_h_min -11
_diffrn_reflns_limit_k_max 15
_diffrn_reflns_limit_k_min -15
_diffrn_reflns_limit_l_max 16
_diffrn_reflns_limit_l_min -12
_diffrn_reflns_number 25047
_diffrn_reflns_point_group_measured_fraction_full 0.999
_diffrn_reflns_point_group_measured_fraction_max 0.979
_diffrn_reflns_theta_full 67.684
_diffrn_reflns_theta_max 69.105
_diffrn_reflns_theta_min 3.530
_exptl_absorpt_coefficient_mu 10.775
_exptl_absorpt_correction_T_max 0.329
_exptl_absorpt_correction_T_min 0.081
_exptl_absorpt_correction_type analytical
_exptl_absorpt_process_details
;
CrysAlisPro 1.171.40.76a (Rigaku Oxford Diffraction, 2020)
Analytical numeric absorption correction using a multifaceted crystal
			model based on expressions derived by R.C. Clark & J.S. Reid.
(Clark, R. C. & Reid, J. S. (1995). Acta Cryst. A51, 887-897)
Empirical absorption correction using spherical harmonics,
 implemented in SCALE3 ABSPACK scaling algorithm.
;
_exptl_crystal_colour black
_exptl_crystal_colour_primary black
_exptl_crystal_density_diffrn 1.614
_exptl_crystal_description block
_exptl_crystal_F_000 802
_exptl_crystal_size_max 0.412
_exptl_crystal_size_mid 0.271
_exptl_crystal_size_min 0.201
_refine_diff_density_max 1.003
_refine_diff_density_min -1.359
_refine_diff_density_rms 0.095
_refine_ls_extinction_method none
_refine_ls_goodness_of_fit_ref 1.057
_refine_ls_hydrogen_treatment constr
_refine_ls_matrix_type full
_refine_ls_number_parameters 502
_refine_ls_number_reflns 5964
_refine_ls_number_restraints 160
_refine_ls_restrained_S_all 1.044
_refine_ls_R_factor_all 0.0849
_refine_ls_R_factor_gt 0.0806
_refine_ls_shift/su_max 0.001
_refine_ls_shift/su_mean 0.000
_refine_ls_structure_factor_coef Fsqd
_refine_ls_weighting_details 'w=1/[\s^2^(Fo^2^)+(0.0972P)^2^+5.7262P] where P=(Fo^2^+2Fc^2^)/3'
_refine_ls_weighting_scheme calc
_refine_ls_wR_factor_gt 0.2162
_refine_ls_wR_factor_ref 0.2193
_reflns_Friedel_coverage 0.000
_reflns_number_gt 5393
_reflns_number_total 5964
_reflns_threshold_expression 'I > 2\s(I)'
_cod_data_source_file d3dt02503a2.cif
_cod_data_source_block rdt83-150k
_cod_original_cell_volume 1634.41(10)
_cod_database_code 7714337
_shelx_shelxl_version_number 2018/3
_shelx_space_group_comment
;
The symmetry employed for this shelxl refinement is uniquely defined
by the following loop, which should always be used as a source of
symmetry information in preference to the above space-group names.
They are only intended as comments.
;
_olex2_refinement_description
;
1. Fixed Uiso
 At 1.2 times of:
  All C(H) groups
 At 1.5 times of:
  All C(H,H,H) groups, All O(H) groups
2. Restrained distances
 C29-O4
 1.38 with sigma of 0.02
 O3-C13
 1.38 with sigma of 0.02
 O4-C29
 1.38 with sigma of 0.02
 C13-O3
 1.38 with sigma of 0.02
 O3-C33
 1.42 with sigma of 0.02
 O4-C34
 1.42 with sigma of 0.02
 C11-C12 \\sim C11-C12A
 with sigma of 0.02
 C12-C13 \\sim C12A-C13A
 with sigma of 0.02
 C13-I1 \\sim C13A-I1
 with sigma of 0.02
 C13-C14 \\sim C13A-C14A
 with sigma of 0.02
 C13-O3 \\sim C13A-O3
 with sigma of 0.02
 C15-C16 \\sim C15A-C16
 with sigma of 0.02
 C15-C14 \\sim C15A-C14A
 with sigma of 0.02
 C11-C13 \\sim C11-C13A
 with sigma of 0.04
 C12-I1 \\sim C12A-I1
 with sigma of 0.04
 C12-C14 \\sim C12A-C14A
 with sigma of 0.04
 C12-O3 \\sim C12A-O3
 with sigma of 0.04
 C13-C15 \\sim C13A-C15A
 with sigma of 0.04
 C16-C14 \\sim C16-C14A
 with sigma of 0.04
 I1-C14 \\sim I1-C14A
 with sigma of 0.04
 C14-O3 \\sim C14A-O3
 with sigma of 0.04
 C27-C28 \\sim C27-C28A
 with sigma of 0.02
 C28-C29 \\sim C28A-C29A
 with sigma of 0.02
 C29-C30 \\sim C29A-C30A
 with sigma of 0.02
 C29-I2 \\sim C29A-I2
 with sigma of 0.02
 C29-O4 \\sim C29A-O4
 with sigma of 0.02
 C30-C31 \\sim C30A-C31A
 with sigma of 0.02
 C31-C32 \\sim C31A-C32
 with sigma of 0.02
 C27-C29 \\sim C27-C29A
 with sigma of 0.04
 C28-C30 \\sim C28A-C30A
 with sigma of 0.04
 C28-I2 \\sim C28A-I2
 with sigma of 0.04
 C28-O4 \\sim C28A-O4
 with sigma of 0.04
 C29-C31 \\sim C29A-C31A
 with sigma of 0.04
 C30-C32 \\sim C30A-C32
 with sigma of 0.04
 C30-I2 \\sim C30A-I2
 with sigma of 0.04
 C30-O4 \\sim C30A-O4
 with sigma of 0.04
3. Uiso/Uaniso restraints and constraints
Uanis(C34) = Uanis(O4)
Uanis(C33) = Uanis(O3)
4. Rigid body (RIGU) restrains
 C29
 with sigma for 1-2 distances of 0.001 and sigma for 1-3 distances of 0.001
 C13
 with sigma for 1-2 distances of 0.001 and sigma for 1-3 distances of 0.001
 S1, N5, C35
 with sigma for 1-2 distances of 0.004 and sigma for 1-3 distances of 0.004
 C11, C16, C12A, C13A, C14A, C15A
 with sigma for 1-2 distances of 0.004 and sigma for 1-3 distances of 0.004
 C11, C16, C12, C13, C14, C15
 with sigma for 1-2 distances of 0.004 and sigma for 1-3 distances of 0.004
 C27, C32, C28A, C29A, C30A, C31A
 with sigma for 1-2 distances of 0.004 and sigma for 1-3 distances of 0.004
 C27, C32, C28, C29, C30, C31
 with sigma for 1-2 distances of 0.004 and sigma for 1-3 distances of 0.004
5. Others
 Sof(O3)=Sof(C12)=Sof(H12)=Sof(C13)=Sof(C14)=Sof(H14)=Sof(C15)=Sof(H15)=
 Sof(C33)=Sof(H33A)=Sof(H33B)=Sof(H33C)=1-FVAR(1)
 Sof(I1)=Sof(C12A)=Sof(H12A)=Sof(C13A)=Sof(C14A)=Sof(H14A)=Sof(C15A)=Sof(H15A)=
 FVAR(1)
 Sof(I2)=Sof(C28)=Sof(H28)=Sof(C29)=Sof(C30)=Sof(H30)=Sof(C31)=Sof(H31)=1-
 FVAR(2)
 Sof(O4)=Sof(C28A)=Sof(H28A)=Sof(C29A)=Sof(C30A)=Sof(H30A)=Sof(C31A)=Sof(H31A)=
 Sof(C34)=Sof(H34A)=Sof(H34B)=Sof(H34C)=FVAR(2)
 Fixed Sof: O5(0.75) H5A(0.75) C37(0.75) H37A(0.75) H37B(0.75) H37C(0.75)
6.a Aromatic/amide H refined with riding coordinates:
 C1(H1), C2(H2), C3(H3), C5(H5), C6(H6), C7(H7), C10(H10), C17(H17), C18(H18),
 C19(H19), C21(H21), C22(H22), C23(H23), C26(H26), C12A(H12A), C14A(H14A),
 C15A(H15A), C28A(H28A), C30A(H30A), C31A(H31A), C12(H12), C14(H14), C15(H15),
 C28(H28), C30(H30), C31(H31)
6.b Idealised Me refined as rotating group:
 C34(H34A,H34B,H34C), C33(H33A,H33B,H33C), C37(H37A,H37B,H37C)
6.c Idealised tetrahedral OH refined as rotating group:
 O5(H5A)
;
_smtbx_masks_special_details
;
A solvent mask was calculated and 26 electrons were 
found in a volume of 62\%A^3^ in 1 void per unit cell. 
This is consistent with the presence of 
1.3[H2O] per Asymmetric Unit 
which account for 26 electrons 
per unit cell.
;
_smtbx_masks_void_probe_radius 1.2
_smtbx_masks_void_truncation_radius 1.2
_olex2_submission_special_instructions 'No special instructions were received'
_oxdiff_exptl_absorpt_empirical_details
;
Empirical correction (ABSPACK) includes:
- Absorption correction using spherical harmonics
- Frame scaling
;

loop_
_space_group_symop_operation_xyz
'x, y, z'
'-x, -y, -z'

loop_
_atom_site_label
_atom_site_type_symbol
_atom_site_fract_x
_atom_site_fract_y
_atom_site_fract_z
_atom_site_U_iso_or_equiv
_atom_site_adp_type
_atom_site_occupancy
_atom_site_site_symmetry_order
_atom_site_calc_flag
_atom_site_refinement_flags_posn
_atom_site_refinement_flags_adp
_atom_site_refinement_flags_occupancy
_atom_site_disorder_assembly
_atom_site_disorder_group
Fe1 Fe 0.22101(8) 0.58554(8) 0.27306(7) 0.0464(3) Uani 1 1 d . . . . .
O1 O 0.0869(4) 0.7191(4) 0.2813(4) 0.0626(12) Uani 1 1 d . . . . .
O2 O 0.1252(4) 0.5204(4) 0.2192(4) 0.0572(11) Uani 1 1 d . . . . .
N1 N 0.3960(5) 0.4694(4) 0.2280(4) 0.0495(11) Uani 1 1 d . . . . .
N2 N 0.3208(5) 0.7009(5) 0.1340(4) 0.0521(12) Uani 1 1 d . . . . .
N3 N 0.3222(5) 0.6150(4) 0.3729(4) 0.0509(12) Uani 1 1 d . . . . .
N4 N 0.1710(4) 0.4590(4) 0.4257(4) 0.0471(11) Uani 1 1 d . . . . .
C1 C 0.4239(6) 0.3543(6) 0.2748(5) 0.0571(15) Uani 1 1 d . . . . .
H1 H 0.364297 0.316977 0.335127 0.069 Uiso 1 1 calc R U . . .
C2 C 0.5399(6) 0.2829(6) 0.2390(6) 0.0619(17) Uani 1 1 d . . . . .
H2 H 0.557416 0.199506 0.274254 0.074 Uiso 1 1 calc R U . . .
C3 C 0.6249(6) 0.3373(6) 0.1528(6) 0.0599(16) Uani 1 1 d . . . . .
H3 H 0.703256 0.291412 0.127875 0.072 Uiso 1 1 calc R U . . .
C4 C 0.5986(6) 0.4583(7) 0.1015(5) 0.0578(16) Uani 1 1 d . . . . .
C5 C 0.6825(7) 0.5229(8) 0.0111(6) 0.0674(19) Uani 1 1 d . . . . .
H5 H 0.762281 0.481744 -0.017322 0.081 Uiso 1 1 calc R U . . .
C6 C 0.6494(8) 0.6430(8) -0.0348(6) 0.075(2) Uani 1 1 d . . . . .
H6 H 0.707819 0.684642 -0.093308 0.090 Uiso 1 1 calc R U . . .
C7 C 0.5311(7) 0.7055(7) 0.0031(6) 0.0681(18) Uani 1 1 d . . . . .
H7 H 0.509252 0.788875 -0.031229 0.082 Uiso 1 1 calc R U . . .
C8 C 0.4454(6) 0.6489(6) 0.0892(5) 0.0565(15) Uani 1 1 d . . . . .
C9 C 0.4809(6) 0.5245(6) 0.1404(5) 0.0523(14) Uani 1 1 d . . . . .
C10 C 0.2736(7) 0.8152(6) 0.0890(6) 0.0628(17) Uani 1 1 d . . . . .
H10 H 0.324128 0.857819 0.024697 0.075 Uiso 1 1 calc R U . . .
C11 C 0.1565(7) 0.8789(6) 0.1274(6) 0.0620(16) Uani 1 1 d D . . . .
C16 C 0.0674(7) 0.8335(6) 0.2190(6) 0.0628(16) Uani 1 1 d D . . . .
C17 C 0.3914(7) 0.6980(6) 0.3407(6) 0.0623(17) Uani 1 1 d . . . . .
H17 H 0.406162 0.744405 0.266782 0.075 Uiso 1 1 calc R U . . .
C18 C 0.4438(8) 0.7208(7) 0.4100(7) 0.073(2) Uani 1 1 d . . . . .
H18 H 0.496131 0.779375 0.383440 0.087 Uiso 1 1 calc R U . . .
C19 C 0.4190(8) 0.6584(7) 0.5157(7) 0.072(2) Uani 1 1 d . . . . .
H19 H 0.450846 0.674991 0.564664 0.087 Uiso 1 1 calc R U . . .
C20 C 0.3451(6) 0.5679(7) 0.5534(6) 0.0625(17) Uani 1 1 d . . . . .
C21 C 0.3174(7) 0.4938(8) 0.6627(6) 0.073(2) Uani 1 1 d . . . . .
H21 H 0.350042 0.502965 0.715451 0.087 Uiso 1 1 calc R U . . .
C22 C 0.2457(7) 0.4115(8) 0.6913(6) 0.074(2) Uani 1 1 d . . . . .
H22 H 0.228598 0.363367 0.764578 0.089 Uiso 1 1 calc R U . . .
C23 C 0.1948(6) 0.3933(7) 0.6178(5) 0.0617(17) Uani 1 1 d . . . . .
H23 H 0.144444 0.333823 0.640839 0.074 Uiso 1 1 calc R U . . .
C24 C 0.2189(5) 0.4637(6) 0.5103(5) 0.0498(13) Uani 1 1 d . . . . .
C25 C 0.2963(6) 0.5495(6) 0.4782(5) 0.0516(14) Uani 1 1 d . . . . .
C26 C 0.0971(6) 0.3823(6) 0.4465(5) 0.0541(15) Uani 1 1 d . . . . .
H26 H 0.074454 0.335222 0.519417 0.065 Uiso 1 1 calc R U . . .
C27 C 0.0485(6) 0.3632(6) 0.3720(6) 0.0536(13) Uani 1 1 d D . . . .
C32 C 0.0647(6) 0.4297(6) 0.2627(5) 0.0540(13) Uani 1 1 d D . . . .
I1 I 0.00469(15) 1.25395(15) -0.02550(15) 0.0614(6) Uani 0.338(3) 1 d . . P A 1
O4 O -0.1577(14) 0.1764(15) 0.3557(14) 0.114(4) Uani 0.522(3) 1 d D . P B 1
C12A C 0.146(5) 1.003(2) 0.059(5) 0.063(9) Uani 0.338(3) 1 d D . P A 1
H12A H 0.210012 1.029246 -0.002023 0.075 Uiso 0.338(3) 1 calc R U P A 1
C13A C 0.041(3) 1.0788(18) 0.087(4) 0.057(8) Uani 0.338(3) 1 d D . P A 1
C14A C -0.050(2) 1.0398(18) 0.176(4) 0.069(8) Uani 0.338(3) 1 d D . P A 1
H14A H -0.126730 1.094088 0.191886 0.083 Uiso 0.338(3) 1 calc R U P A 1
C15A C -0.033(2) 0.9223(18) 0.245(3) 0.059(7) Uani 0.338(3) 1 d D . P A 1
H15A H -0.090647 0.900929 0.311418 0.071 Uiso 0.338(3) 1 calc R U P A 1
C28A C -0.039(2) 0.2826(17) 0.407(2) 0.056(6) Uani 0.522(3) 1 d D . P B 1
H28A H -0.063414 0.243840 0.481427 0.067 Uiso 0.522(3) 1 calc R U P B 1
C29A C -0.087(2) 0.2589(17) 0.341(2) 0.061(5) Uani 0.522(3) 1 d D . P B 1
C30A C -0.067(2) 0.323(2) 0.232(2) 0.065(6) Uani 0.522(3) 1 d D . P B 1
H30A H -0.101399 0.304723 0.185742 0.078 Uiso 0.522(3) 1 calc R U P B 1
C31A C 0.003(3) 0.414(3) 0.1905(19) 0.059(6) Uani 0.522(3) 1 d D . P B 1
H31A H 0.010453 0.463870 0.117353 0.071 Uiso 0.522(3) 1 calc R U P B 1
C34 C -0.162(2) 0.101(2) 0.4672(19) 0.114(4) Uani 0.522(3) 1 d D . P B 1
H34A H -0.082808 0.038639 0.475190 0.171 Uiso 0.522(3) 1 calc R U P B 1
H34B H -0.239592 0.064461 0.492086 0.171 Uiso 0.522(3) 1 calc R U P B 1
H34C H -0.166791 0.147967 0.509751 0.171 Uiso 0.522(3) 1 calc R U P B 1
I2 I -0.17134(10) 0.09543(10) 0.42163(9) 0.0601(4) Uani 0.478(3) 1 d . . P B 2
O3 O -0.0441(8) 1.1896(6) 0.0478(7) 0.0704(19) Uani 0.662(3) 1 d D . P A 2
C12 C 0.114(3) 1.0038(12) 0.068(3) 0.064(6) Uani 0.662(3) 1 d D . P A 2
H12 H 0.170129 1.041535 0.005510 0.077 Uiso 0.662(3) 1 calc R U P A 2
C13 C -0.0002(16) 1.0684(9) 0.0975(16) 0.058(4) Uani 0.662(3) 1 d D . P A 2
C14 C -0.0862(13) 1.0191(11) 0.1874(17) 0.066(4) Uani 0.662(3) 1 d D . P A 2
H14 H -0.165670 1.066972 0.208122 0.079 Uiso 0.662(3) 1 calc R U P A 2
C15 C -0.0570(14) 0.8989(11) 0.2482(16) 0.064(4) Uani 0.662(3) 1 d D . P A 2
H15 H -0.118330 0.862119 0.307229 0.077 Uiso 0.662(3) 1 calc R U P A 2
C28 C -0.010(3) 0.2604(19) 0.417(2) 0.046(5) Uani 0.478(3) 1 d D . P B 2
H28 H -0.013814 0.213644 0.490595 0.056 Uiso 0.478(3) 1 calc R U P B 2
C29 C -0.059(2) 0.2305(18) 0.356(2) 0.055(5) Uani 0.478(3) 1 d D . P B 2
C30 C -0.042(2) 0.292(2) 0.246(2) 0.057(5) Uani 0.478(3) 1 d D . P B 2
H30 H -0.074403 0.267830 0.202061 0.068 Uiso 0.478(3) 1 calc R U P B 2
C31 C 0.023(4) 0.386(3) 0.1979(19) 0.052(6) Uani 0.478(3) 1 d D . P B 2
H31 H 0.040125 0.422598 0.122304 0.062 Uiso 0.478(3) 1 calc R U P B 2
C33 C 0.0526(15) 1.2435(14) -0.0412(14) 0.0704(19) Uani 0.662(3) 1 d D . P A 2
H33A H 0.056292 1.220366 -0.101407 0.106 Uiso 0.662(3) 1 calc R U P A 2
H33B H 0.138838 1.216625 -0.019422 0.106 Uiso 0.662(3) 1 calc R U P A 2
H33C H 0.027691 1.329754 -0.062866 0.106 Uiso 0.662(3) 1 calc R U P A 2
S1 S 0.4361(7) 1.0829(7) -0.1119(6) 0.230(3) Uiso 1 1 d . . . . .
N5 N 0.3970(15) 1.0267(14) -0.2962(13) 0.179(5) Uiso 1 1 d . . . . .
C35 C 0.3984(18) 1.0327(17) -0.2004(16) 0.172(6) Uiso 1 1 d . . . . .
O5 O 0.3198(11) 0.1048(12) 0.2981(13) 0.142(4) Uani 0.75 1 d . . P . .
H5A H 0.399859 0.076851 0.283125 0.214 Uiso 0.75 1 calc R U P . .
C37 C 0.2492(11) 0.0642(10) 0.2595(10) 0.081(3) Uani 0.75 1 d . . P . .
H37A H 0.260963 0.102424 0.181611 0.122 Uiso 0.75 1 calc R U P . .
H37B H 0.156305 0.081999 0.290009 0.122 Uiso 0.75 1 calc R U P . .
H37C H 0.278640 -0.021537 0.278731 0.122 Uiso 0.75 1 calc R U P . .

loop_
_atom_site_aniso_label
_atom_site_aniso_U_11
_atom_site_aniso_U_22
_atom_site_aniso_U_33
_atom_site_aniso_U_23
_atom_site_aniso_U_13
_atom_site_aniso_U_12
Fe1 0.0382(5) 0.0445(5) 0.0518(5) -0.0122(4) -0.0112(4) -0.0055(4)
O1 0.048(2) 0.050(2) 0.075(3) -0.015(2) -0.007(2) -0.0010(19)
O2 0.052(2) 0.058(3) 0.060(3) -0.015(2) -0.019(2) -0.0080(19)
N1 0.043(3) 0.053(3) 0.050(3) -0.017(2) -0.012(2) -0.003(2)
N2 0.044(3) 0.054(3) 0.054(3) -0.013(2) -0.014(2) -0.008(2)
N3 0.042(3) 0.052(3) 0.061(3) -0.022(2) -0.010(2) -0.007(2)
N4 0.035(2) 0.051(3) 0.059(3) -0.022(2) -0.010(2) -0.0078(19)
C1 0.051(3) 0.057(4) 0.055(3) -0.017(3) -0.011(3) 0.000(3)
C2 0.049(4) 0.062(4) 0.069(4) -0.021(3) -0.021(3) 0.004(3)
C3 0.044(3) 0.070(4) 0.070(4) -0.034(3) -0.017(3) 0.003(3)
C4 0.045(3) 0.075(4) 0.055(3) -0.025(3) -0.017(3) -0.003(3)
C5 0.048(4) 0.094(6) 0.064(4) -0.034(4) -0.004(3) -0.016(4)
C6 0.058(4) 0.094(6) 0.066(4) -0.022(4) 0.002(3) -0.026(4)
C7 0.054(4) 0.072(4) 0.068(4) -0.011(4) -0.006(3) -0.023(3)
C8 0.048(3) 0.063(4) 0.055(4) -0.015(3) -0.011(3) -0.014(3)
C9 0.038(3) 0.067(4) 0.048(3) -0.017(3) -0.010(2) -0.007(3)
C10 0.060(4) 0.055(4) 0.062(4) -0.002(3) -0.021(3) -0.014(3)
C11 0.063(4) 0.047(3) 0.069(4) -0.008(3) -0.027(3) -0.003(3)
C16 0.058(4) 0.046(3) 0.078(4) -0.014(3) -0.022(3) -0.003(3)
C17 0.058(4) 0.053(4) 0.081(5) -0.024(3) -0.014(3) -0.016(3)
C18 0.070(5) 0.065(4) 0.098(6) -0.036(4) -0.022(4) -0.018(4)
C19 0.064(4) 0.084(5) 0.086(5) -0.047(5) -0.026(4) -0.004(4)
C20 0.048(3) 0.077(5) 0.068(4) -0.038(4) -0.012(3) -0.001(3)
C21 0.050(4) 0.104(6) 0.068(4) -0.041(4) -0.019(3) 0.003(4)
C22 0.058(4) 0.102(6) 0.054(4) -0.028(4) -0.008(3) -0.005(4)
C23 0.043(3) 0.077(4) 0.054(4) -0.014(3) -0.010(3) -0.006(3)
C24 0.037(3) 0.057(3) 0.050(3) -0.015(3) -0.011(2) -0.002(2)
C25 0.037(3) 0.056(3) 0.062(4) -0.026(3) -0.012(3) 0.002(2)
C26 0.038(3) 0.054(3) 0.061(4) -0.014(3) -0.005(3) -0.007(3)
C27 0.034(3) 0.053(3) 0.074(3) -0.024(3) -0.010(3) -0.006(2)
C32 0.033(3) 0.059(3) 0.070(3) -0.025(3) -0.011(3) -0.005(2)
I1 0.0631(10) 0.0498(9) 0.0567(9) -0.0118(7) -0.0150(7) 0.0043(7)
O4 0.093(8) 0.114(10) 0.161(13) -0.063(10) -0.009(9) -0.050(7)
C12A 0.06(2) 0.044(8) 0.08(2) -0.003(8) -0.042(11) 0.001(8)
C13A 0.047(14) 0.036(8) 0.095(15) -0.009(8) -0.041(12) -0.011(7)
C14A 0.046(14) 0.035(8) 0.127(18) -0.018(10) -0.024(14) -0.018(8)
C15A 0.044(10) 0.038(9) 0.103(15) -0.023(10) -0.016(9) -0.019(8)
C28A 0.020(11) 0.048(10) 0.097(10) -0.028(8) -0.014(7) 0.003(10)
C29A 0.020(9) 0.048(10) 0.127(13) -0.045(9) -0.027(8) 0.009(9)
C30A 0.026(9) 0.071(13) 0.119(12) -0.060(11) -0.030(7) 0.016(9)
C31A 0.030(11) 0.066(16) 0.092(9) -0.047(8) -0.022(7) 0.015(12)
C34 0.093(8) 0.114(10) 0.161(13) -0.063(10) -0.009(9) -0.050(7)
I2 0.0572(6) 0.0618(7) 0.0675(7) -0.0228(5) -0.0120(4) -0.0205(4)
O3 0.071(5) 0.049(3) 0.077(5) -0.012(4) -0.023(4) 0.004(3)
C12 0.069(14) 0.050(6) 0.068(9) -0.007(5) -0.029(8) -0.009(5)
C13 0.057(10) 0.043(6) 0.079(8) -0.010(5) -0.039(8) -0.009(5)
C14 0.048(7) 0.047(6) 0.096(9) -0.016(7) -0.021(7) -0.005(5)
C15 0.056(7) 0.041(6) 0.096(9) -0.023(6) -0.015(6) -0.013(5)
C28 0.017(11) 0.037(7) 0.076(8) -0.018(6) -0.017(6) 0.012(8)
C29 0.027(11) 0.048(10) 0.090(9) -0.031(8) -0.024(7) 0.016(8)
C30 0.030(12) 0.058(11) 0.089(9) -0.037(9) -0.018(8) 0.006(10)
C31 0.027(12) 0.051(12) 0.079(8) -0.033(7) -0.019(6) 0.013(11)
C33 0.071(5) 0.049(3) 0.077(5) -0.012(4) -0.023(4) 0.004(3)
O5 0.103(8) 0.134(10) 0.208(13) -0.082(9) -0.022(9) -0.024(7)
C37 0.062(6) 0.079(7) 0.102(8) -0.029(6) -0.017(6) -0.014(5)

loop_
_atom_type_symbol
_atom_type_description
_atom_type_scat_dispersion_real
_atom_type_scat_dispersion_imag
_atom_type_scat_source
C C 0.0181 0.0091 'International Tables Vol C Tables 4.2.6.8 and 6.1.1.4'
H H 0.0000 0.0000 'International Tables Vol C Tables 4.2.6.8 and 6.1.1.4'
Fe Fe -1.1336 3.1974 'International Tables Vol C Tables 4.2.6.8 and 6.1.1.4'
I I -0.3257 6.8362 'International Tables Vol C Tables 4.2.6.8 and 6.1.1.4'
N N 0.0311 0.0180 'International Tables Vol C Tables 4.2.6.8 and 6.1.1.4'
O O 0.0492 0.0322 'International Tables Vol C Tables 4.2.6.8 and 6.1.1.4'
S S 0.3331 0.5567 'International Tables Vol C Tables 4.2.6.8 and 6.1.1.4'

loop_
_exptl_crystal_face_index_h
_exptl_crystal_face_index_k
_exptl_crystal_face_index_l
_exptl_crystal_face_perp_dist
-1 5 1 0.1682
1 -5 -1 0.1032
4 0 5 0.1501
2 5 5 0.2061
-4 3 -4 0.1870
-3 -3 -5 0.2135
1 -1 -5 0.1089
5 3 2 0.1035
-4 -2 5 0.0612
0 0 -1 0.1015
2 -2 -5 0.1069
4 5 3 0.1397

loop_
_geom_angle_atom_site_label_1
_geom_angle_atom_site_label_2
_geom_angle_atom_site_label_3
_geom_angle
_geom_angle_site_symmetry_1
_geom_angle_site_symmetry_3
_geom_angle_publ_flag
O1 Fe1 O2 96.7(2) . . ?
O1 Fe1 N1 164.9(2) . . ?
O1 Fe1 N2 88.4(2) . . ?
O1 Fe1 N3 89.4(2) . . ?
O1 Fe1 N4 100.34(19) . . ?
O2 Fe1 N1 87.73(19) . . ?
O2 Fe1 N2 104.4(2) . . ?
O2 Fe1 N3 163.9(2) . . ?
O2 Fe1 N4 87.59(19) . . ?
N1 Fe1 N3 90.21(19) . . ?
N2 Fe1 N1 76.45(19) . . ?
N2 Fe1 N3 90.6(2) . . ?
N4 Fe1 N1 94.27(19) . . ?
N4 Fe1 N2 164.33(19) . . ?
N4 Fe1 N3 76.69(19) . . ?
C16 O1 Fe1 133.3(4) . . ?
C32 O2 Fe1 133.7(4) . . ?
C1 N1 Fe1 125.7(4) . . ?
C1 N1 C9 119.3(5) . . ?
C9 N1 Fe1 115.0(4) . . ?
C8 N2 Fe1 116.1(4) . . ?
C10 N2 Fe1 123.9(5) . . ?
C10 N2 C8 120.0(6) . . ?
C17 N3 Fe1 125.2(5) . . ?
C17 N3 C25 120.0(6) . . ?
C25 N3 Fe1 114.3(4) . . ?
C24 N4 Fe1 115.3(4) . . ?
C26 N4 Fe1 124.6(4) . . ?
C26 N4 C24 120.0(5) . . ?
N1 C1 H1 118.7 . . ?
N1 C1 C2 122.6(6) . . ?
C2 C1 H1 118.7 . . ?
C1 C2 H2 120.9 . . ?
C3 C2 C1 118.3(7) . . ?
C3 C2 H2 120.9 . . ?
C2 C3 H3 119.7 . . ?
C2 C3 C4 120.6(6) . . ?
C4 C3 H3 119.7 . . ?
C3 C4 C5 124.5(7) . . ?
C3 C4 C9 118.4(6) . . ?
C9 C4 C5 117.1(7) . . ?
C4 C5 H5 119.6 . . ?
C6 C5 C4 120.8(7) . . ?
C6 C5 H5 119.6 . . ?
C5 C6 H6 119.5 . . ?
C5 C6 C7 120.9(7) . . ?
C7 C6 H6 119.5 . . ?
C6 C7 H7 119.3 . . ?
C8 C7 C6 121.3(7) . . ?
C8 C7 H7 119.3 . . ?
C7 C8 N2 127.1(6) . . ?
C7 C8 C9 118.4(6) . . ?
C9 C8 N2 114.5(5) . . ?
N1 C9 C4 120.7(6) . . ?
N1 C9 C8 117.8(5) . . ?
C4 C9 C8 121.5(6) . . ?
N2 C10 H10 117.0 . . ?
N2 C10 C11 126.0(6) . . ?
C11 C10 H10 117.0 . . ?
C10 C11 C12A 108.6(14) . . ?
C10 C11 C12 120.5(9) . . ?
C16 C11 C10 126.2(6) . . ?
C16 C11 C12A 125.1(15) . . ?
C16 C11 C12 113.2(9) . . ?
O1 C16 C11 122.0(6) . . ?
O1 C16 C15A 124.6(14) . . ?
O1 C16 C15 113.7(8) . . ?
C11 C16 C15A 112.9(13) . . ?
C11 C16 C15 124.0(9) . . ?
N3 C17 H17 118.5 . . ?
N3 C17 C18 123.0(7) . . ?
C18 C17 H17 118.5 . . ?
C17 C18 H18 120.5 . . ?
C19 C18 C17 118.9(7) . . ?
C19 C18 H18 120.5 . . ?
C18 C19 H19 120.2 . . ?
C18 C19 C20 119.7(7) . . ?
C20 C19 H19 120.2 . . ?
C19 C20 C21 124.3(7) . . ?
C25 C20 C19 118.0(7) . . ?
C25 C20 C21 117.7(7) . . ?
C20 C21 H21 119.8 . . ?
C22 C21 C20 120.3(7) . . ?
C22 C21 H21 119.8 . . ?
C21 C22 H22 118.6 . . ?
C21 C22 C23 122.7(7) . . ?
C23 C22 H22 118.6 . . ?
C22 C23 H23 120.5 . . ?
C24 C23 C22 119.1(7) . . ?
C24 C23 H23 120.5 . . ?
C23 C24 N4 126.1(6) . . ?
C23 C24 C25 119.1(6) . . ?
C25 C24 N4 114.7(5) . . ?
N3 C25 C20 120.4(6) . . ?
N3 C25 C24 118.6(6) . . ?
C20 C25 C24 121.1(6) . . ?
N4 C26 H26 116.7 . . ?
N4 C26 C27 126.6(6) . . ?
C27 C26 H26 116.7 . . ?
C26 C27 C28A 120.6(12) . . ?
C26 C27 C28 113.5(11) . . ?
C32 C27 C26 124.3(6) . . ?
C32 C27 C28A 114.5(11) . . ?
C32 C27 C28 121.9(11) . . ?
O2 C32 C27 122.8(6) . . ?
O2 C32 C31A 114.3(12) . . ?
O2 C32 C31 121.2(12) . . ?
C27 C32 C31A 122.5(12) . . ?
C27 C32 C31 115.8(11) . . ?
C29A O4 C34 104.7(18) . . ?
C11 C12A H12A 121.5 . . ?
C13A C12A C11 117.0(19) . . ?
C13A C12A H12A 121.5 . . ?
C12A C13A I1 118(2) . . ?
C12A C13A C14A 120.8(18) . . ?
C14A C13A I1 120.8(18) . . ?
C13A C14A H14A 119.4 . . ?
C13A C14A C15A 121.1(19) . . ?
C15A C14A H14A 119.4 . . ?
C16 C15A H15A 118.8 . . ?
C14A C15A C16 122(2) . . ?
C14A C15A H15A 118.8 . . ?
C27 C28A H28A 118.0 . . ?
C29A C28A C27 124.0(16) . . ?
C29A C28A H28A 118.0 . . ?
O4 C29A C30A 105.7(19) . . ?
C28A C29A O4 134(2) . . ?
C28A C29A C30A 120.5(14) . . ?
C29A C30A H30A 119.9 . . ?
C29A C30A C31A 120.3(14) . . ?
C31A C30A H30A 119.9 . . ?
C32 C31A H31A 121.3 . . ?
C30A C31A C32 117.4(15) . . ?
C30A C31A H31A 121.3 . . ?
O4 C34 H34A 109.5 . . ?
O4 C34 H34B 109.5 . . ?
O4 C34 H34C 109.5 . . ?
H34A C34 H34B 109.5 . . ?
H34A C34 H34C 109.5 . . ?
H34B C34 H34C 109.5 . . ?
C13 O3 C33 112.1(11) . . ?
C11 C12 H12 118.2 . . ?
C13 C12 C11 123.6(12) . . ?
C13 C12 H12 118.2 . . ?
C12 C13 O3 126.6(13) . . ?
C12 C13 C14 121.1(10) . . ?
C14 C13 O3 112.3(12) . . ?
C13 C14 H14 119.9 . . ?
C13 C14 C15 120.1(11) . . ?
C15 C14 H14 119.9 . . ?
C16 C15 H15 121.1 . . ?
C14 C15 C16 117.7(11) . . ?
C14 C15 H15 121.1 . . ?
C27 C28 H28 119.8 . . ?
C29 C28 C27 120.3(16) . . ?
C29 C28 H28 119.8 . . ?
C28 C29 I2 121.5(15) . . ?
C28 C29 C30 119.6(15) . . ?
C30 C29 I2 118.8(13) . . ?
C29 C30 H30 119.1 . . ?
C29 C30 C31 121.8(15) . . ?
C31 C30 H30 119.1 . . ?
C32 C31 H31 120.0 . . ?
C30 C31 C32 120.1(16) . . ?
C30 C31 H31 120.0 . . ?
O3 C33 H33A 109.5 . . ?
O3 C33 H33B 109.5 . . ?
O3 C33 H33C 109.5 . . ?
H33A C33 H33B 109.5 . . ?
H33A C33 H33C 109.5 . . ?
H33B C33 H33C 109.5 . . ?
N5 C35 S1 157.4(17) . . ?
C37 O5 H5A 109.5 . . ?
O5 C37 H37A 109.5 . . ?
O5 C37 H37B 109.5 . . ?
O5 C37 H37C 109.5 . . ?
H37A C37 H37B 109.5 . . ?
H37A C37 H37C 109.5 . . ?
H37B C37 H37C 109.5 . . ?

loop_
_geom_bond_atom_site_label_1
_geom_bond_atom_site_label_2
_geom_bond_distance
_geom_bond_site_symmetry_2
_geom_bond_publ_flag
Fe1 O1 1.909(4) . ?
Fe1 O2 1.920(5) . ?
Fe1 N1 2.161(5) . ?
Fe1 N2 2.124(5) . ?
Fe1 N3 2.169(5) . ?
Fe1 N4 2.115(5) . ?
O1 C16 1.338(8) . ?
O2 C32 1.323(8) . ?
N1 C1 1.309(8) . ?
N1 C9 1.373(8) . ?
N2 C8 1.420(8) . ?
N2 C10 1.325(8) . ?
N3 C17 1.317(8) . ?
N3 C25 1.355(8) . ?
N4 C24 1.431(8) . ?
N4 C26 1.319(8) . ?
C1 H1 0.9500 . ?
C1 C2 1.424(9) . ?
C2 H2 0.9500 . ?
C2 C3 1.361(10) . ?
C3 H3 0.9500 . ?
C3 C4 1.379(10) . ?
C4 C5 1.429(10) . ?
C4 C9 1.418(9) . ?
C5 H5 0.9500 . ?
C5 C6 1.365(12) . ?
C6 H6 0.9500 . ?
C6 C7 1.395(11) . ?
C7 H7 0.9500 . ?
C7 C8 1.374(9) . ?
C8 C9 1.420(9) . ?
C10 H10 0.9500 . ?
C10 C11 1.395(10) . ?
C11 C16 1.394(10) . ?
C11 C12A 1.455(17) . ?
C11 C12 1.453(13) . ?
C16 C15A 1.414(17) . ?
C16 C15 1.417(13) . ?
C17 H17 0.9500 . ?
C17 C18 1.391(10) . ?
C18 H18 0.9500 . ?
C18 C19 1.350(12) . ?
C19 H19 0.9500 . ?
C19 C20 1.421(11) . ?
C20 C21 1.428(11) . ?
C20 C25 1.408(9) . ?
C21 H21 0.9500 . ?
C21 C22 1.336(12) . ?
C22 H22 0.9500 . ?
C22 C23 1.398(11) . ?
C23 H23 0.9500 . ?
C23 C24 1.392(9) . ?
C24 C25 1.408(9) . ?
C26 H26 0.9500 . ?
C26 C27 1.401(9) . ?
C27 C32 1.398(10) . ?
C27 C28A 1.432(14) . ?
C27 C28 1.438(14) . ?
C32 C31A 1.437(15) . ?
C32 C31 1.433(15) . ?
I1 C13A 2.12(3) . ?
O4 C29A 1.38(2) . ?
O4 C34 1.450(18) . ?
C12A H12A 0.9500 . ?
C12A C13A 1.34(2) . ?
C13A C14A 1.38(2) . ?
C14A H14A 0.9500 . ?
C14A C15A 1.389(18) . ?
C15A H15A 0.9500 . ?
C28A H28A 0.9500 . ?
C28A C29A 1.320(15) . ?
C29A C30A 1.392(17) . ?
C30A H30A 0.9500 . ?
C30A C31A 1.396(16) . ?
C31A H31A 0.9500 . ?
C34 H34A 0.9800 . ?
C34 H34B 0.9800 . ?
C34 H34C 0.9800 . ?
I2 C29 2.12(2) . ?
O3 C13 1.396(10) . ?
O3 C33 1.454(15) . ?
C12 H12 0.9500 . ?
C12 C13 1.335(16) . ?
C13 C14 1.375(16) . ?
C14 H14 0.9500 . ?
C14 C15 1.396(14) . ?
C15 H15 0.9500 . ?
C28 H28 0.9500 . ?
C28 C29 1.326(16) . ?
C29 C30 1.392(17) . ?
C30 H30 0.9500 . ?
C30 C31 1.395(16) . ?
C31 H31 0.9500 . ?
C33 H33A 0.9800 . ?
C33 H33B 0.9800 . ?
C33 H33C 0.9800 . ?
S1 C35 1.77(2) . ?
N5 C35 1.37(2) . ?
O5 H5A 0.8400 . ?
O5 C37 1.335(15) . ?
C37 H37A 0.9800 . ?
C37 H37B 0.9800 . ?
C37 H37C 0.9800 . ?

loop_
_geom_torsion_atom_site_label_1
_geom_torsion_atom_site_label_2
_geom_torsion_atom_site_label_3
_geom_torsion_atom_site_label_4
_geom_torsion
_geom_torsion_site_symmetry_1
_geom_torsion_site_symmetry_2
_geom_torsion_site_symmetry_3
_geom_torsion_site_symmetry_4
_geom_torsion_publ_flag
Fe1 O1 C16 C11 -1.8(11) . . . . ?
Fe1 O1 C16 C15A -173(2) . . . . ?
Fe1 O1 C16 C15 171.4(11) . . . . ?
Fe1 O2 C32 C27 6.7(9) . . . . ?
Fe1 O2 C32 C31A 179.5(17) . . . . ?
Fe1 O2 C32 C31 -167.0(19) . . . . ?
Fe1 N1 C1 C2 178.3(5) . . . . ?
Fe1 N1 C9 C4 -179.1(5) . . . . ?
Fe1 N1 C9 C8 -0.5(7) . . . . ?
Fe1 N2 C8 C7 -176.7(6) . . . . ?
Fe1 N2 C8 C9 4.2(7) . . . . ?
Fe1 N2 C10 C11 3.4(10) . . . . ?
Fe1 N3 C17 C18 173.5(5) . . . . ?
Fe1 N3 C25 C20 -173.8(4) . . . . ?
Fe1 N3 C25 C24 5.7(7) . . . . ?
Fe1 N4 C24 C23 177.3(5) . . . . ?
Fe1 N4 C24 C25 -2.2(6) . . . . ?
Fe1 N4 C26 C27 6.0(9) . . . . ?
O1 C16 C15A C14A -179(2) . . . . ?
O1 C16 C15 C14 -179.8(14) . . . . ?
O2 C32 C31A C30A -177(2) . . . . ?
O2 C32 C31 C30 -179(2) . . . . ?
N1 C1 C2 C3 0.3(10) . . . . ?
N2 C8 C9 N1 -2.4(9) . . . . ?
N2 C8 C9 C4 176.2(6) . . . . ?
N2 C10 C11 C16 -0.9(13) . . . . ?
N2 C10 C11 C12A 176(4) . . . . ?
N2 C10 C11 C12 -178(2) . . . . ?
N3 C17 C18 C19 -2.5(11) . . . . ?
N4 C24 C25 N3 -2.4(8) . . . . ?
N4 C24 C25 C20 177.1(5) . . . . ?
N4 C26 C27 C32 -4.4(10) . . . . ?
N4 C26 C27 C28A -175.5(14) . . . . ?
N4 C26 C27 C28 170.0(14) . . . . ?
C1 N1 C9 C4 -0.9(9) . . . . ?
C1 N1 C9 C8 177.8(6) . . . . ?
C1 C2 C3 C4 -0.4(10) . . . . ?
C2 C3 C4 C5 179.5(7) . . . . ?
C2 C3 C4 C9 -0.1(10) . . . . ?
C3 C4 C5 C6 -179.6(7) . . . . ?
C3 C4 C9 N1 0.7(9) . . . . ?
C3 C4 C9 C8 -177.8(6) . . . . ?
C4 C5 C6 C7 -2.0(12) . . . . ?
C5 C4 C9 N1 -178.9(6) . . . . ?
C5 C4 C9 C8 2.5(9) . . . . ?
C5 C6 C7 C8 1.5(13) . . . . ?
C6 C7 C8 N2 -178.2(7) . . . . ?
C6 C7 C8 C9 1.0(11) . . . . ?
C7 C8 C9 N1 178.4(6) . . . . ?
C7 C8 C9 C4 -3.0(10) . . . . ?
C8 N2 C10 C11 -176.4(7) . . . . ?
C9 N1 C1 C2 0.3(10) . . . . ?
C9 C4 C5 C6 0.0(10) . . . . ?
C10 N2 C8 C7 3.2(11) . . . . ?
C10 N2 C8 C9 -175.9(6) . . . . ?
C10 C11 C16 O1 -0.2(12) . . . . ?
C10 C11 C16 C15A 172(2) . . . . ?
C10 C11 C16 C15 -172.8(12) . . . . ?
C10 C11 C12A C13A -177(6) . . . . ?
C10 C11 C12 C13 176(3) . . . . ?
C11 C16 C15A C14A 9(4) . . . . ?
C11 C16 C15 C14 -7(2) . . . . ?
C11 C12A C13A I1 -169(5) . . . . ?
C11 C12A C13A C14A 1(10) . . . . ?
C11 C12 C13 O3 176(3) . . . . ?
C11 C12 C13 C14 0(5) . . . . ?
C16 C11 C12A C13A -1(10) . . . . ?
C16 C11 C12 C13 -1(5) . . . . ?
C17 N3 C25 C20 -1.3(9) . . . . ?
C17 N3 C25 C24 178.2(6) . . . . ?
C17 C18 C19 C20 2.6(11) . . . . ?
C18 C19 C20 C21 177.6(7) . . . . ?
C18 C19 C20 C25 -2.2(10) . . . . ?
C19 C20 C21 C22 179.2(7) . . . . ?
C19 C20 C25 N3 1.4(9) . . . . ?
C19 C20 C25 C24 -178.0(6) . . . . ?
C20 C21 C22 C23 0.0(12) . . . . ?
C21 C20 C25 N3 -178.3(6) . . . . ?
C21 C20 C25 C24 2.2(9) . . . . ?
C21 C22 C23 C24 -0.2(11) . . . . ?
C22 C23 C24 N4 -178.0(6) . . . . ?
C22 C23 C24 C25 1.4(9) . . . . ?
C23 C24 C25 N3 178.1(5) . . . . ?
C23 C24 C25 C20 -2.4(9) . . . . ?
C24 N4 C26 C27 -176.6(6) . . . . ?
C25 N3 C17 C18 1.8(10) . . . . ?
C25 C20 C21 C22 -1.0(10) . . . . ?
C26 N4 C24 C23 -0.3(9) . . . . ?
C26 N4 C24 C25 -179.8(5) . . . . ?
C26 C27 C32 O2 -2.1(10) . . . . ?
C26 C27 C32 C31A -174.3(19) . . . . ?
C26 C27 C32 C31 171.9(19) . . . . ?
C26 C27 C28A C29A -179.1(18) . . . . ?
C26 C27 C28 C29 -179.4(19) . . . . ?
C27 C32 C31A C30A -5(4) . . . . ?
C27 C32 C31 C30 7(4) . . . . ?
C27 C28A C29A O4 171(2) . . . . ?
C27 C28A C29A C30A -8(3) . . . . ?
C27 C28 C29 I2 -170.9(17) . . . . ?
C27 C28 C29 C30 7(3) . . . . ?
C32 C27 C28A C29A 9(3) . . . . ?
C32 C27 C28 C29 -5(3) . . . . ?
I1 C13A C14A C15A 174(3) . . . . ?
O4 C29A C30A C31A -179(3) . . . . ?
C12A C11 C16 O1 -176(5) . . . . ?
C12A C11 C16 C15A -4(5) . . . . ?
C12A C13A C14A C15A 4(7) . . . . ?
C13A C14A C15A C16 -10(5) . . . . ?
C28A C27 C32 O2 169.5(13) . . . . ?
C28A C27 C32 C31A -3(2) . . . . ?
C28A C29A C30A C31A -1(4) . . . . ?
C29A C30A C31A C32 6(4) . . . . ?
C34 O4 C29A C28A -6(3) . . . . ?
C34 O4 C29A C30A 172.5(18) . . . . ?
I2 C29 C30 C31 176(2) . . . . ?
O3 C13 C14 C15 -178.9(17) . . . . ?
C12 C11 C16 O1 177(2) . . . . ?
C12 C11 C16 C15 5(3) . . . . ?
C12 C13 C14 C15 -2(4) . . . . ?
C13 C14 C15 C16 5(3) . . . . ?
C28 C27 C32 O2 -176.1(15) . . . . ?
C28 C27 C32 C31 -2(2) . . . . ?
C28 C29 C30 C31 -2(4) . . . . ?
C29 C30 C31 C32 -5(4) . . . . ?
C33 O3 C13 C12 -2(3) . . . . ?
C33 O3 C13 C14 174.6(15) . . . . ?

loop_
_smtbx_masks_void_nr
_smtbx_masks_void_average_x
_smtbx_masks_void_average_y
_smtbx_masks_void_average_z
_smtbx_masks_void_volume
_smtbx_masks_void_count_electrons
_smtbx_masks_void_content
1 0.500 0.000 0.500 61.7 26.4 '2.6 H2O'
